data_1531320
loop_
_publ_author_name
'Duribreux, I.'
'Saadi, M.'
'Obbade, S.'
'Dion, C.'
'Abraham, F.'

_publ_section_title
;
 Synthesis and crystal structure of two new uranyl oxychloro-vanadate
 layered compounds: M7 (U O2)8 (V O4)2 O8 Cl with M = Rb, Cs
;
_journal_name_full 'Journal of Solid State Chemistry'
_journal_page_first 351
_journal_page_last 363
_journal_volume 172
_journal_year 2003
_chemical_formula_sum 'Cl O32 Rb7 U8 V2'
_chemical_name_systematic 'Rb7 (U O2)8 (V O4)2 Cl O8'
_space_group_IT_number 62
_symmetry_space_group_name_Hall '-P 2n 2a'
_symmetry_space_group_name_H-M 'P m c n'
_cell_angle_alpha 90
_cell_angle_beta 90
_cell_angle_gamma 90
_cell_formula_units_Z 4
_cell_length_a 21.427
_cell_length_b 11.814
_cell_length_c 14.203
_cell_volume 3595.327
_citation_journal_id_ASTM JSSCBI
_cod_data_source_file Duribreux_JSSCBI_2003_1542.cif
_cod_data_source_block Cl1O32Rb7U8V2
_cod_original_sg_symbol_Hall '-P 2ac 2n (y,z,x)'
_cod_original_formula_sum 'Cl1 O32 Rb7 U8 V2'
_cod_database_code 1531320

loop_
_symmetry_equiv_pos_as_xyz
x,y,z
-x,y+1/2,-z+1/2
-x+1/2,-y+1/2,z+1/2
x+1/2,-y,-z
-x,-y,-z
x,-y-1/2,z-1/2
x-1/2,y-1/2,-z-1/2
-x-1/2,y,z

loop_
_atom_site_label
_atom_site_type_symbol
_atom_site_fract_x
_atom_site_fract_y
_atom_site_fract_z
_atom_site_occupancy
_atom_site_U_iso_or_equiv
O1 O-2 0.6693 0.7249 0.5182 1 0.0
O4 O-2 0.5835 0.7352 0.6667 1 0.0
O15 O-2 0.75 -0.0311 0.8445 1 0.0
U4 U+6 0.75 0.01922 0.72247 1 0.0
O16 O-2 0.75 0.072 0.6036 1 0.0
U2 U+6 0.42407 0.04271 0.77138 1 0.0
U5 U+6 0.59418 0.23636 0.7511 1 0.0
Rb2 Rb+1 0.64659 0.07853 0.47639 1 0.0
U3 U+6 0.25 -0.04901 0.76955 1 0.0
O13 O-2 0.25 -0.0968 0.89 1 0.0
O18 O-2 0.5967 0.2309 0.8805 1 0.0
U1 U+6 0.57659 -0.06975 0.7213 1 0.0
Cl1 Cl-1 0.25 0.734 0.6796 1 0.0
O2 O-2 0.6857 0.8609 0.6819 1 0.0
O10 O-2 0.4354 0.011 0.895 1 0.0
Rb4 Rb+1 0.25 0.2353 0.6324 1 0.0
O5 O-2 0.5661 -0.0407 0.5961 1 0.0
O7 O-2 0.5248 0.0931 0.7553 1 0.0
O8 O-2 0.4748 0.8788 0.7377 1 0.0
O11 O-2 0.4104 0.086 0.6505 1 0.0
Rb3 Rb+1 0.52352 0.75605 0.98065 1 0.0
V1 V+5 0.66204 0.73319 0.63341 1 0.0
O6 O-2 0.5905 0.891 0.8433 1 0.0
O12 O-2 0.3502 -0.0991 0.7538 1 0.0
O3 O-2 0.6858 0.6097 0.6892 1 0.0
O9 O-2 0.6502 0.0717 0.7371 1 0.0
O17 O-2 0.5917 0.2392 0.6228 1 0.0
Rb1 Rb+1 0.65356 0.04582 0.97171 1 0.0
O14 O-2 0.25 0.0007 0.6479 1 0.0
